data_4032223
loop_
_publ_author_name
'Majewski, Mark W.'
'Miller, Patricia A.'
'Oliver, Allen G.'
'Miller, Marvin J.'

_publ_section_title
;
 Alternate &quot;Drug&quot; Delivery Utilizing \b-Lactam Cores: Syntheses
 and Biological Evaluation of \b-Lactams Bearing Isocyanate Precursors.
;
_journal_issue 1
_journal_name_full 'The Journal of organic chemistry'
_journal_page_first 737
_journal_page_last 744
_journal_paper_doi 10.1021/acs.joc.6b02272
_journal_volume 82
_journal_year 2017
_chemical_absolute_configuration unk
_chemical_formula_moiety 'C17 H16 N2 O3'
_chemical_formula_sum 'C17 H16 N2 O3'
_chemical_formula_weight 296.32
_space_group_crystal_system orthorhombic
_space_group_IT_number 19
_space_group_name_Hall 'P 2ac 2ab'
_space_group_name_H-M_alt 'P 21 21 21'
_symmetry_space_group_name_Hall 'P 2ac 2ab'
_symmetry_space_group_name_H-M 'P 21 21 21'
_atom_sites_solution_hydrogens mixed
_atom_sites_solution_primary vecmap
_atom_sites_solution_secondary difmap
_audit_creation_method SHELXL-2014/7
_cell_angle_alpha 90
_cell_angle_beta 90
_cell_angle_gamma 90
_cell_formula_units_Z 4
_cell_length_a 7.445(4)
_cell_length_b 12.465(5)
_cell_length_c 16.095(6)
_cell_measurement_reflns_used 9823
_cell_measurement_temperature 120(2)
_cell_measurement_theta_max 72.14
_cell_measurement_theta_min 2.75
_cell_volume 1493.6(11)
_computing_cell_refinement 'Bruker SAINT v8.34A'
_computing_data_collection 'Bruker APEX-II v2014-11.0'
_computing_data_reduction 'Bruker SAINT v8.34A'
_computing_molecular_graphics 'Bruker XP'
_computing_publication_material 'CIFTAB (Sheldrick, 2008)'
_computing_structure_refinement 'SHELXL-2014/7 (Sheldrick, 2015)'
_computing_structure_solution 'SHELXT-2014/2 (Sheldrick, 2015)'
_diffrn_ambient_temperature 120(2)
_diffrn_detector_area_resol_mean 8.33
_diffrn_measured_fraction_theta_full 1.000
_diffrn_measured_fraction_theta_max 0.994
_diffrn_measurement_device_type 'Bruker APEX-II'
_diffrn_measurement_method 'combination of \w and \f-scans '
_diffrn_radiation_type CuK\a
_diffrn_radiation_wavelength 1.54184
_diffrn_reflns_av_R_equivalents 0.0765
_diffrn_reflns_av_unetI/netI 0.0296
_diffrn_reflns_Laue_measured_fraction_full 1.000
_diffrn_reflns_Laue_measured_fraction_max 0.994
_diffrn_reflns_limit_h_max 9
_diffrn_reflns_limit_h_min -8
_diffrn_reflns_limit_k_max 15
_diffrn_reflns_limit_k_min -15
_diffrn_reflns_limit_l_max 19
_diffrn_reflns_limit_l_min -19
_diffrn_reflns_number 27258
_diffrn_reflns_point_group_measured_fraction_full 1.000
_diffrn_reflns_point_group_measured_fraction_max 0.994
_diffrn_reflns_theta_full 67.679
_diffrn_reflns_theta_max 72.258
_diffrn_reflns_theta_min 4.486
_diffrn_source 'Incoatec micro-focus'
_exptl_absorpt_coefficient_mu 0.749
_exptl_absorpt_correction_T_max 1.0000
_exptl_absorpt_correction_T_min 0.8370
_exptl_absorpt_correction_type numerical
_exptl_absorpt_process_details 'SADABS (Krause et al., 2015)'
_exptl_crystal_colour colorless
_exptl_crystal_density_diffrn 1.318
_exptl_crystal_description rod
_exptl_crystal_F_000 624
_exptl_crystal_size_max 0.248
_exptl_crystal_size_mid 0.099
_exptl_crystal_size_min 0.058
_refine_diff_density_max 0.202
_refine_diff_density_min -0.180
_refine_diff_density_rms 0.037
_refine_ls_abs_structure_details
;
 Refined as an inversion twin. Twin ratio refined to 0.53:0.47.
;
_refine_ls_abs_structure_Flack 0.5(3)
_refine_ls_extinction_method none
_refine_ls_goodness_of_fit_ref 1.034
_refine_ls_hydrogen_treatment mixed
_refine_ls_matrix_type full
_refine_ls_number_parameters 204
_refine_ls_number_reflns 2917
_refine_ls_number_restraints 0
_refine_ls_restrained_S_all 1.034
_refine_ls_R_factor_all 0.0410
_refine_ls_R_factor_gt 0.0401
_refine_ls_shift/su_max 0.000
_refine_ls_shift/su_mean 0.000
_refine_ls_structure_factor_coef Fsqd
_refine_ls_weighting_details 'w=1/[\s^2^(Fo^2^)+(0.0619P)^2^+0.2366P] where P=(Fo^2^+2Fc^2^)/3'
_refine_ls_weighting_scheme calc
_refine_ls_wR_factor_gt 0.1058
_refine_ls_wR_factor_ref 0.1070
_reflns_Friedel_coverage 0.724
_reflns_Friedel_fraction_full 1.000
_reflns_Friedel_fraction_max 0.994
_reflns_number_gt 2847
_reflns_number_total 2917
_reflns_threshold_expression 'I > 2\s(I)'
_cod_data_source_file jo6b02272_si_002.cif
_cod_data_source_block nd1520
_cod_original_cell_volume 1493.7(11)
_cod_database_code 4032223
_shelx_shelxl_version_number 2014/7
_shelx_space_group_comment
;
The symmetry employed for this shelxl refinement is uniquely defined
by the following loop, which should always be used as a source of
symmetry information in preference to the above space-group names.
They are only intended as comments.
;
_shelx_estimated_absorpt_t_min 0.836
_shelx_estimated_absorpt_t_max 0.958
_diffrn_source_monochromator 'MONTEL Multi-layer'

loop_
_space_group_symop_operation_xyz
'x, y, z'
'-x+1/2, -y, z+1/2'
'-x, y+1/2, -z+1/2'
'x+1/2, -y+1/2, -z'

loop_
_atom_site_label
_atom_site_type_symbol
_atom_site_fract_x
_atom_site_fract_y
_atom_site_fract_z
_atom_site_U_iso_or_equiv
_atom_site_adp_type
_atom_site_occupancy
_atom_site_site_symmetry_order
_atom_site_calc_flag
_atom_site_refinement_flags_posn
_atom_site_refinement_flags_adp
O1 O 0.8825(4) 0.45072(18) 0.36113(13) 0.0673(6) Uani 1 1 d . .
O2 O 0.7125(3) 0.81076(15) 0.62025(11) 0.0502(4) Uani 1 1 d . .
O3 O 0.5929(2) 0.65523(13) 0.52949(9) 0.0413(4) Uani 1 1 d . .
N1 N 0.9203(3) 0.58451(16) 0.46096(12) 0.0432(4) Uani 1 1 d . .
H1N H 1.009(4) 0.635(2) 0.4418(17) 0.048(7) Uiso 1 1 d . .
N2 N 0.7398(3) 0.63575(16) 0.58309(11) 0.0393(4) Uani 1 1 d . .
C1 C 0.8672(4) 0.4891(2) 0.43002(16) 0.0468(5) Uani 1 1 d . .
C2 C 0.7924(4) 0.45331(19) 0.51394(16) 0.0472(5) Uani 1 1 d . .
H2A H 0.8511 0.3888 0.5375 0.057 Uiso 1 1 calc R U
H2B H 0.6599 0.4475 0.5160 0.057 Uiso 1 1 calc R U
C3 C 0.8677(3) 0.56074(18) 0.54650(14) 0.0397(5) Uani 1 1 d . .
H3 H 0.9746 0.5497 0.5831 0.048 Uiso 1 1 calc R U
C4 C 0.7942(3) 0.72623(19) 0.62553(13) 0.0392(5) Uani 1 1 d . .
C5 C 0.9508(3) 0.7162(2) 0.68332(14) 0.0421(5) Uani 1 1 d . .
C6 C 1.0675(4) 0.8028(2) 0.68758(16) 0.0503(6) Uani 1 1 d . .
H6 H 1.0498 0.8631 0.6524 0.060 Uiso 1 1 calc R U
C7 C 1.2100(4) 0.8017(3) 0.74303(18) 0.0601(7) Uani 1 1 d . .
H7 H 1.2905 0.8608 0.7455 0.072 Uiso 1 1 calc R U
C8 C 1.2343(4) 0.7146(3) 0.79460(18) 0.0670(9) Uani 1 1 d . .
H8 H 1.3317 0.7136 0.8327 0.080 Uiso 1 1 calc R U
C9 C 1.1176(5) 0.6289(3) 0.79099(17) 0.0657(8) Uani 1 1 d . .
H9 H 1.1353 0.5692 0.8268 0.079 Uiso 1 1 calc R U
C10 C 0.9738(4) 0.6289(2) 0.73539(16) 0.0529(6) Uani 1 1 d . .
H10 H 0.8931 0.5699 0.7333 0.064 Uiso 1 1 calc R U
C11 C 0.4243(3) 0.6418(2) 0.57488(15) 0.0449(5) Uani 1 1 d . .
H11A H 0.3271 0.6788 0.5442 0.054 Uiso 1 1 calc R U
H11B H 0.4356 0.6765 0.6300 0.054 Uiso 1 1 calc R U
C12 C 0.3733(3) 0.5267(2) 0.58680(14) 0.0414(5) Uani 1 1 d . .
C13 C 0.3938(4) 0.4771(2) 0.66346(15) 0.0517(6) Uani 1 1 d . .
H13 H 0.4419 0.5158 0.7092 0.062 Uiso 1 1 calc R U
C14 C 0.3436(4) 0.3704(3) 0.67290(19) 0.0644(8) Uani 1 1 d . .
H14 H 0.3561 0.3366 0.7255 0.077 Uiso 1 1 calc R U
C15 C 0.2759(5) 0.3130(3) 0.6067(2) 0.0654(8) Uani 1 1 d . .
H15 H 0.2426 0.2400 0.6137 0.079 Uiso 1 1 calc R U
C16 C 0.2566(4) 0.3617(2) 0.53066(19) 0.0592(7) Uani 1 1 d . .
H16 H 0.2098 0.3225 0.4849 0.071 Uiso 1 1 calc R U
C17 C 0.3055(3) 0.4679(2) 0.52075(15) 0.0465(5) Uani 1 1 d . .
H17 H 0.2924 0.5011 0.4680 0.056 Uiso 1 1 calc R U

loop_
_atom_site_aniso_label
_atom_site_aniso_U_11
_atom_site_aniso_U_22
_atom_site_aniso_U_33
_atom_site_aniso_U_23
_atom_site_aniso_U_13
_atom_site_aniso_U_12
O1 0.0812(15) 0.0660(12) 0.0546(11) -0.0144(9) 0.0080(10) -0.0064(11)
O2 0.0497(10) 0.0511(9) 0.0497(9) -0.0026(7) -0.0093(8) 0.0131(8)
O3 0.0318(8) 0.0537(9) 0.0384(7) 0.0051(7) -0.0020(6) 0.0004(7)
N1 0.0426(10) 0.0419(9) 0.0451(10) 0.0005(8) 0.0114(9) -0.0030(9)
N2 0.0311(9) 0.0484(10) 0.0382(9) 0.0010(8) -0.0011(7) 0.0052(8)
C1 0.0459(13) 0.0457(12) 0.0488(12) -0.0038(10) 0.0024(10) 0.0029(10)
C2 0.0409(12) 0.0393(11) 0.0614(14) 0.0043(10) 0.0087(10) -0.0010(10)
C3 0.0348(11) 0.0436(11) 0.0406(11) 0.0015(9) 0.0047(8) 0.0024(9)
C4 0.0361(11) 0.0477(11) 0.0340(10) 0.0026(8) 0.0023(9) 0.0059(10)
C5 0.0378(11) 0.0545(13) 0.0341(10) -0.0025(9) -0.0001(8) 0.0092(10)
C6 0.0493(14) 0.0535(13) 0.0481(13) -0.0077(10) -0.0039(11) 0.0073(11)
C7 0.0508(15) 0.0727(18) 0.0568(15) -0.0128(13) -0.0087(13) 0.0028(14)
C8 0.0527(16) 0.103(2) 0.0452(13) -0.0073(14) -0.0124(13) 0.0081(17)
C9 0.0639(18) 0.089(2) 0.0446(13) 0.0160(14) -0.0095(13) 0.0133(17)
C10 0.0510(15) 0.0657(15) 0.0420(12) 0.0082(12) -0.0022(10) 0.0046(13)
C11 0.0326(11) 0.0537(13) 0.0484(12) 0.0013(10) 0.0043(9) 0.0062(10)
C12 0.0280(10) 0.0545(13) 0.0417(11) 0.0057(10) 0.0049(8) 0.0081(9)
C13 0.0409(13) 0.0740(17) 0.0400(11) 0.0104(11) 0.0040(9) 0.0047(12)
C14 0.0568(17) 0.0783(19) 0.0582(15) 0.0307(15) 0.0105(13) 0.0078(15)
C15 0.0573(17) 0.0558(16) 0.083(2) 0.0156(15) 0.0116(15) 0.0004(14)
C16 0.0549(15) 0.0566(15) 0.0662(16) -0.0046(13) 0.0020(13) 0.0002(13)
C17 0.0397(12) 0.0563(14) 0.0434(12) 0.0047(10) 0.0010(9) 0.0062(10)

loop_
_atom_type_symbol
_atom_type_description
_atom_type_scat_dispersion_real
_atom_type_scat_dispersion_imag
_atom_type_scat_source
C C 0.0181 0.0091 'International Tables Vol C Tables 4.2.6.8 and 6.1.1.4'
H H 0.0000 0.0000 'International Tables Vol C Tables 4.2.6.8 and 6.1.1.4'
N N 0.0311 0.0180 'International Tables Vol C Tables 4.2.6.8 and 6.1.1.4'
O O 0.0492 0.0322 'International Tables Vol C Tables 4.2.6.8 and 6.1.1.4'

loop_
_geom_angle_atom_site_label_1
_geom_angle_atom_site_label_2
_geom_angle_atom_site_label_3
_geom_angle
N2 O3 C11 109.86(15)
C1 N1 C3 95.18(19)
C1 N1 H1N 131.1(17)
C3 N1 H1N 128.3(17)
C4 N2 O3 112.87(18)
C4 N2 C3 122.20(19)
O3 N2 C3 111.62(17)
O1 C1 N1 131.1(3)
O1 C1 C2 136.7(3)
N1 C1 C2 92.2(2)
C1 C2 C3 85.12(17)
C1 C2 H2A 114.5
C3 C2 H2A 114.5
C1 C2 H2B 114.5
C3 C2 H2B 114.5
H2A C2 H2B 111.6
N2 C3 N1 115.17(18)
N2 C3 C2 117.2(2)
N1 C3 C2 87.33(17)
N2 C3 H3 111.7
N1 C3 H3 111.7
C2 C3 H3 111.7
O2 C4 N2 121.7(2)
O2 C4 C5 120.3(2)
N2 C4 C5 117.9(2)
C10 C5 C6 120.3(2)
C10 C5 C4 122.6(2)
C6 C5 C4 117.0(2)
C7 C6 C5 120.2(3)
C7 C6 H6 119.9
C5 C6 H6 119.9
C8 C7 C6 119.7(3)
C8 C7 H7 120.1
C6 C7 H7 120.1
C9 C8 C7 120.2(3)
C9 C8 H8 119.9
C7 C8 H8 119.9
C8 C9 C10 120.7(3)
C8 C9 H9 119.6
C10 C9 H9 119.6
C5 C10 C9 118.9(3)
C5 C10 H10 120.5
C9 C10 H10 120.5
O3 C11 C12 113.03(18)
O3 C11 H11A 109.0
C12 C11 H11A 109.0
O3 C11 H11B 109.0
C12 C11 H11B 109.0
H11A C11 H11B 107.8
C17 C12 C13 119.1(3)
C17 C12 C11 120.0(2)
C13 C12 C11 120.9(2)
C12 C13 C14 119.6(3)
C12 C13 H13 120.2
C14 C13 H13 120.2
C15 C14 C13 120.7(3)
C15 C14 H14 119.7
C13 C14 H14 119.7
C16 C15 C14 119.8(3)
C16 C15 H15 120.1
C14 C15 H15 120.1
C15 C16 C17 119.9(3)
C15 C16 H16 120.0
C17 C16 H16 120.0
C16 C17 C12 120.9(2)
C16 C17 H17 119.6
C12 C17 H17 119.6

loop_
_geom_bond_atom_site_label_1
_geom_bond_atom_site_label_2
_geom_bond_distance
O1 C1 1.213(3)
O2 C4 1.219(3)
O3 N2 1.414(2)
O3 C11 1.462(3)
N1 C1 1.349(3)
N1 C3 1.462(3)
N1 H1N 0.96(3)
N2 C4 1.379(3)
N2 C3 1.458(3)
C1 C2 1.527(3)
C2 C3 1.543(3)
C2 H2A 0.9900
C2 H2B 0.9900
C3 H3 1.0000
C4 C5 1.497(3)
C5 C10 1.384(4)
C5 C6 1.388(4)
C6 C7 1.386(4)
C6 H6 0.9500
C7 C8 1.379(5)
C7 H7 0.9500
C8 C9 1.378(5)
C8 H8 0.9500
C9 C10 1.395(4)
C9 H9 0.9500
C10 H10 0.9500
C11 C12 1.497(3)
C11 H11A 0.9900
C11 H11B 0.9900
C12 C17 1.386(4)
C12 C13 1.389(3)
C13 C14 1.390(5)
C13 H13 0.9500
C14 C15 1.379(5)
C14 H14 0.9500
C15 C16 1.374(4)
C15 H15 0.9500
C16 C17 1.382(4)
C16 H16 0.9500
C17 H17 0.9500

loop_
_geom_hbond_atom_site_label_D
_geom_hbond_atom_site_label_H
_geom_hbond_atom_site_label_A
_geom_hbond_distance_DH
_geom_hbond_distance_HA
_geom_hbond_distance_DA
_geom_hbond_angle_DHA
_geom_hbond_site_symmetry_A
N1 H1N O2 0.96(3) 1.94(3) 2.854(3) 159(3) 4_566

loop_
_geom_torsion_atom_site_label_1
_geom_torsion_atom_site_label_2
_geom_torsion_atom_site_label_3
_geom_torsion_atom_site_label_4
_geom_torsion
C11 O3 N2 C4 -87.7(2)
C11 O3 N2 C3 130.14(19)
C3 N1 C1 O1 -174.6(3)
C3 N1 C1 C2 3.7(2)
O1 C1 C2 C3 174.6(4)
N1 C1 C2 C3 -3.50(19)
C4 N2 C3 N1 -89.6(2)
O3 N2 C3 N1 48.4(3)
C4 N2 C3 C2 169.8(2)
O3 N2 C3 C2 -52.2(3)
C1 N1 C3 N2 -122.6(2)
C1 N1 C3 C2 -3.7(2)
C1 C2 C3 N2 120.3(2)
C1 C2 C3 N1 3.23(18)
O3 N2 C4 O2 4.9(3)
C3 N2 C4 O2 142.5(2)
O3 N2 C4 C5 -179.05(17)
C3 N2 C4 C5 -41.5(3)
O2 C4 C5 C10 134.7(3)
N2 C4 C5 C10 -41.4(3)
O2 C4 C5 C6 -40.5(3)
N2 C4 C5 C6 143.4(2)
C10 C5 C6 C7 1.1(4)
C4 C5 C6 C7 176.5(2)
C5 C6 C7 C8 -0.6(4)
C6 C7 C8 C9 0.1(5)
C7 C8 C9 C10 0.0(5)
C6 C5 C10 C9 -1.0(4)
C4 C5 C10 C9 -176.1(2)
C8 C9 C10 C5 0.5(5)
N2 O3 C11 C12 -78.0(2)
O3 C11 C12 C17 -75.0(3)
O3 C11 C12 C13 104.7(3)
C17 C12 C13 C14 -1.0(4)
C11 C12 C13 C14 179.3(2)
C12 C13 C14 C15 0.8(4)
C13 C14 C15 C16 -0.4(5)
C14 C15 C16 C17 0.1(5)
C15 C16 C17 C12 -0.3(4)
C13 C12 C17 C16 0.7(4)
C11 C12 C17 C16 -179.6(2)
